data_7132332
loop_
_publ_author_name
'Nahon, Emily E.'
'Nelmes, Gareth Roland'
'Brothers, Penelope Jane'
'Hicks, Jamie'

_publ_section_title
;
 Intramolecular C--N bond activation by a transient boryl anion
;
_journal_name_full 'Chemical Communications'
_journal_paper_doi 10.1039/D3CC05182J
_journal_year 2023
_chemical_formula_moiety 'C48 H68 Mg N2 O2'
_chemical_formula_sum 'C48 H68 Mg N2 O2'
_chemical_formula_weight 729.35
_space_group_crystal_system triclinic
_space_group_IT_number 2
_space_group_name_Hall '-P 1'
_space_group_name_H-M_alt 'P -1'
_atom_sites_solution_hydrogens geom
_audit_creation_date 2023-10-17
_audit_creation_method
;
Olex2 1.5
(compiled 2023.08.24 svn.re1ec1418 for OlexSys, GUI svn.r6817)
;
_audit_update_record
;
2023-10-17 deposited with the CCDC.	2023-11-09 downloaded from the CCDC.
;
_cell_angle_alpha 99.184(5)
_cell_angle_beta 93.750(4)
_cell_angle_gamma 100.054(5)
_cell_formula_units_Z 2
_cell_length_a 10.7933(6)
_cell_length_b 10.9169(6)
_cell_length_c 19.6634(10)
_cell_measurement_reflns_used 6535
_cell_measurement_temperature 149.9(6)
_cell_measurement_theta_max 25.0180
_cell_measurement_theta_min 2.7030
_cell_volume 2241.7(2)
_computing_cell_refinement 'CrysAlisPro 1.171.41.93a (Rigaku OD, 2020)'
_computing_data_collection 'CrysAlisPro 1.171.41.93a (Rigaku OD, 2020)'
_computing_data_reduction 'CrysAlisPro 1.171.41.93a (Rigaku OD, 2020)'
_computing_molecular_graphics 'Olex2 1.5 (Dolomanov et al., 2009)'
_computing_publication_material 'Olex2 1.5 (Dolomanov et al., 2009)'
_computing_structure_refinement 'SHELXL 2019/3 (Sheldrick, 2015)'
_computing_structure_solution 'SHELXT  (Sheldrick, 2015)'
_diffrn_ambient_temperature 150.00
_diffrn_detector_area_resol_mean 5.1872
_diffrn_detector_type Atlas
_diffrn_measured_fraction_theta_full 0.996
_diffrn_measured_fraction_theta_max 0.996
_diffrn_measurement_details
;
List of Runs (angles in degrees, time in seconds):

  # Type    Start    End  Width  t~exp~   \w     \q     \k     \f   Frames
#--------------------------------------------------------------------------
  1  \w     -8.00  86.00   1.00   44.78    --   18.00  57.00  90.00   94
  2  \w    -42.00  44.00   1.00   44.78    --   18.00 -77.00-150.00   86
  3  \w     -6.00  42.00   1.00   44.78    --   18.00  77.00-180.00   48
  4  \w     12.00  42.00   1.00   44.78    --   18.00  77.00 -90.00   30
  5  \w    -53.00  45.00   1.00   44.78    --   18.00 -57.00 -60.00   98
;
_diffrn_measurement_device 'four-circle diffractometer'
_diffrn_measurement_device_type 'New Xcalibur, Atlas'
_diffrn_measurement_method '\w scans'
_diffrn_radiation_type MoK\a
_diffrn_radiation_wavelength 0.71073
_diffrn_reflns_av_R_equivalents 0.1072
_diffrn_reflns_av_unetI/netI 0.1295
_diffrn_reflns_Laue_measured_fraction_full 0.996
_diffrn_reflns_Laue_measured_fraction_max 0.996
_diffrn_reflns_limit_h_max 12
_diffrn_reflns_limit_h_min -12
_diffrn_reflns_limit_k_max 12
_diffrn_reflns_limit_k_min -9
_diffrn_reflns_limit_l_max 23
_diffrn_reflns_limit_l_min -23
_diffrn_reflns_number 16506
_diffrn_reflns_point_group_measured_fraction_full 0.996
_diffrn_reflns_point_group_measured_fraction_max 0.996
_diffrn_reflns_theta_full 25.026
_diffrn_reflns_theta_max 25.026
_diffrn_reflns_theta_min 2.349
_exptl_absorpt_coefficient_mu 0.077
_exptl_absorpt_correction_T_max 1.00000
_exptl_absorpt_correction_T_min 0.57137
_exptl_absorpt_correction_type multi-scan
_exptl_absorpt_process_details
;
CrysAlisPro 1.171.41.93a (Rigaku Oxford Diffraction, 2020)
Empirical absorption correction using spherical harmonics,
implemented in SCALE3 ABSPACK scaling algorithm.
;
_exptl_crystal_colour colourless
_exptl_crystal_colour_primary colourless
_exptl_crystal_density_diffrn 1.081
_exptl_crystal_description prism
_exptl_crystal_F_000 796
_exptl_crystal_size_max 0.45
_exptl_crystal_size_mid 0.38
_exptl_crystal_size_min 0.25
_refine_diff_density_max 0.370
_refine_diff_density_min -0.525
_refine_diff_density_rms 0.076
_refine_ls_extinction_method none
_refine_ls_goodness_of_fit_ref 0.987
_refine_ls_hydrogen_treatment constr
_refine_ls_matrix_type full
_refine_ls_number_parameters 525
_refine_ls_number_reflns 7881
_refine_ls_number_restraints 73
_refine_ls_restrained_S_all 1.006
_refine_ls_R_factor_all 0.1244
_refine_ls_R_factor_gt 0.0765
_refine_ls_shift/su_max 0.000
_refine_ls_shift/su_mean 0.000
_refine_ls_structure_factor_coef Fsqd
_refine_ls_weighting_details 'w=1/[\s^2^(Fo^2^)+(0.1123P)^2^] where P=(Fo^2^+2Fc^2^)/3'
_refine_ls_weighting_scheme calc
_refine_ls_wR_factor_gt 0.1876
_refine_ls_wR_factor_ref 0.2215
_reflns_Friedel_coverage 0.000
_reflns_number_gt 4855
_reflns_number_total 7881
_reflns_threshold_expression 'I > 2\s(I)'
_cod_data_source_file d3cc05182j2.cif
_cod_data_source_block 2-OEt2
_cod_database_code 7132332
_shelx_shelxl_version_number 2019/3
_shelx_space_group_comment
;
The symmetry employed for this shelxl refinement is uniquely defined
by the following loop, which should always be used as a source of
symmetry information in preference to the above space-group names.
They are only intended as comments.
;
_shelx_estimated_absorpt_t_max 0.981
_shelx_estimated_absorpt_t_min 0.966
_olex2_refinement_description
;
1. Fixed Uiso
 At 1.2 times of:
  All C(H) groups, All C(H,H) groups
 At 1.5 times of:
  All C(H,H,H) groups
2. Restrained distances
 C4-C7 = C7-C8 = C7-C9 = C7-C10
 1.53 with sigma of 0.008
 C7-C8A = C7-C9A = C7-C10A
 1.53 with sigma of 0.008
 C8-C9 = C9-C10 = C10-C8
 2.5 with sigma of 0.008
 C8A-C9A = C9A-C10A = C10A-C8A
 2.5 with sigma of 0.008
3. Uiso/Uaniso restraints and constraints
C7 \\sim C8 \\sim C9 \\sim C10 \\sim C8A \\sim C9A \\sim C10A: within 2A with
sigma of 0.005 and sigma for terminal atoms of 0.01 within 2A
4. Others
 Sof(C8A)=Sof(H8AA)=Sof(H8AB)=Sof(H8AC)=Sof(C9A)=Sof(H9AA)=Sof(H9AB)=Sof(H9AC)=
 Sof(C10A)=Sof(H10D)=Sof(H10E)=Sof(H10F)=1-FVAR(1)
 Sof(C10)=Sof(H10A)=Sof(H10B)=Sof(H10C)=Sof(C8)=Sof(H8A)=Sof(H8B)=Sof(H8C)=
 Sof(C9)=Sof(H9A)=Sof(H9B)=Sof(H9C)=FVAR(1)
5.a Ternary CH refined with riding coordinates:
 C30(H30), C39(H39), C42(H42), C27(H27)
5.b Secondary CH2 refined with riding coordinates:
 C45(H45A,H45B), C47(H47A,H47B)
5.c Aromatic/amide H refined with riding coordinates:
 C3(H3), C13(H13), C16(H16), C6(H6), C36(H36), C15(H15), C23(H23), C35(H35),
 C37(H37), C5(H5), C24(H24), C25(H25)
5.d Idealised Me refined as rotating group:
 C10(H10A,H10B,H10C), C20(H20A,H20B,H20C), C46(H46A,H46B,H46C), C32(H32A,H32B,
 H32C), C44(H44A,H44B,H44C), C40(H40A,H40B,H40C), C18(H18A,H18B,H18C), C31(H31A,
 H31B,H31C), C41(H41A,H41B,H41C), C19(H19A,H19B,H19C), C43(H43A,H43B,H43C),
 C28(H28A,H28B,H28C), C48(H48A,H48B,H48C), C29(H29A,H29B,H29C), C8(H8A,H8B,H8C),
  C9(H9A,H9B,H9C), C8A(H8AA,H8AB,H8AC), C9A(H9AA,H9AB,H9AC), C10A(H10D,H10E,
 H10F)
;
_olex2_submission_special_instructions 'No special instructions were received'
_oxdiff_exptl_absorpt_empirical_details
;
Empirical correction (ABSPACK) includes:
- Absorption correction using spherical harmonics
- Frame scaling
;

loop_
_space_group_symop_operation_xyz
'x, y, z'
'-x, -y, -z'

loop_
_atom_site_label
_atom_site_type_symbol
_atom_site_fract_x
_atom_site_fract_y
_atom_site_fract_z
_atom_site_U_iso_or_equiv
_atom_site_adp_type
_atom_site_occupancy
_atom_site_site_symmetry_order
_atom_site_calc_flag
_atom_site_refinement_flags_posn
_atom_site_refinement_flags_adp
_atom_site_refinement_flags_occupancy
_atom_site_disorder_assembly
_atom_site_disorder_group
Mg1 Mg 0.40592(8) 0.38289(7) 0.27185(5) 0.0278(3) Uani 1 1 d . . . . .
O1 O 0.25280(17) 0.33076(15) 0.32599(9) 0.0275(5) Uani 1 1 d . . . . .
O2 O 0.56203(18) 0.31329(18) 0.29381(10) 0.0391(6) Uani 1 1 d . . . . .
N1 N 0.2825(2) 0.30345(19) 0.18979(11) 0.0268(6) Uani 1 1 d . . . . .
N2 N 0.4143(2) 0.55243(18) 0.32748(12) 0.0271(6) Uani 1 1 d . . . . .
C11 C 0.2090(3) 0.4453(2) 0.35012(13) 0.0254(7) Uani 1 1 d . . . . .
C2 C 0.1834(2) 0.2233(2) 0.20985(14) 0.0263(7) Uani 1 1 d . . . . .
C12 C 0.2964(2) 0.5574(2) 0.35148(13) 0.0253(7) Uani 1 1 d . . . . .
C1 C 0.1667(3) 0.2330(2) 0.28070(14) 0.0272(7) Uani 1 1 d . . . . .
C3 C 0.0988(3) 0.1252(2) 0.16541(15) 0.0296(7) Uani 1 1 d . . . . .
H3 H 0.103674 0.117586 0.116900 0.036 Uiso 1 1 calc R U . . .
C13 C 0.2551(2) 0.6700(2) 0.37689(14) 0.0285(7) Uani 1 1 d . . . . .
H13 H 0.310536 0.748109 0.377479 0.034 Uiso 1 1 calc R U . . .
C33 C 0.5003(2) 0.6693(2) 0.33569(14) 0.0274(7) Uani 1 1 d . . . . .
C22 C 0.3713(3) 0.2994(2) 0.07785(15) 0.0288(7) Uani 1 1 d . . . . .
C21 C 0.2778(3) 0.3290(2) 0.12120(14) 0.0268(7) Uani 1 1 d . . . . .
C14 C 0.1372(3) 0.6728(2) 0.40118(14) 0.0306(7) Uani 1 1 d . . . . .
C16 C 0.0923(3) 0.4448(2) 0.37416(15) 0.0330(7) Uani 1 1 d . . . . .
H16 H 0.036228 0.366951 0.373091 0.040 Uiso 1 1 calc R U . . .
C6 C 0.0801(3) 0.1491(2) 0.30625(15) 0.0341(7) Uani 1 1 d . . . . .
H6 H 0.074899 0.156587 0.354735 0.041 Uiso 1 1 calc R U . . .
C36 C 0.6685(3) 0.9009(3) 0.35138(17) 0.0374(8) Uani 1 1 d . . . . .
H36 H 0.724805 0.979804 0.356752 0.045 Uiso 1 1 calc R U . . .
C15 C 0.0561(3) 0.5579(2) 0.40002(15) 0.0344(7) Uani 1 1 d . . . . .
H15 H -0.024395 0.556917 0.417010 0.041 Uiso 1 1 calc R U . . .
C38 C 0.5208(3) 0.7312(2) 0.27843(15) 0.0308(7) Uani 1 1 d . . . . .
C26 C 0.1856(3) 0.3950(2) 0.09761(15) 0.0315(7) Uani 1 1 d . . . . .
C34 C 0.5667(3) 0.7245(2) 0.40115(15) 0.0318(7) Uani 1 1 d . . . . .
C23 C 0.3751(3) 0.3410(2) 0.01490(16) 0.0366(8) Uani 1 1 d . . . . .
H23 H 0.438594 0.321771 -0.014144 0.044 Uiso 1 1 calc R U . . .
C35 C 0.6487(3) 0.8405(2) 0.40693(16) 0.0354(8) Uani 1 1 d . . . . .
H35 H 0.692183 0.878893 0.450775 0.042 Uiso 1 1 calc R U . . .
C37 C 0.6049(3) 0.8448(2) 0.28706(16) 0.0360(8) Uani 1 1 d . . . . .
H37 H 0.619702 0.885386 0.248284 0.043 Uiso 1 1 calc R U . . .
C17 C 0.0961(3) 0.7972(3) 0.42916(17) 0.0383(8) Uani 1 1 d . . . . .
C4 C 0.0092(3) 0.0400(2) 0.18951(15) 0.0352(8) Uani 1 1 d D . . . .
C30 C 0.4657(3) 0.2205(3) 0.09993(16) 0.0339(7) Uani 1 1 d . . . . .
H30 H 0.487782 0.247806 0.150939 0.041 Uiso 1 1 calc R U . . .
C5 C -0.0005(3) 0.0523(3) 0.26068(16) 0.0403(8) Uani 1 1 d . . . . .
H5 H -0.062017 -0.005047 0.278071 0.048 Uiso 1 1 calc R U . . .
C24 C 0.2886(3) 0.4098(3) -0.00653(16) 0.0400(8) Uani 1 1 d . . . . .
H24 H 0.293949 0.439563 -0.049292 0.048 Uiso 1 1 calc R U . . .
C39 C 0.4548(3) 0.6689(3) 0.20732(15) 0.0406(8) Uani 1 1 d . . . . .
H39 H 0.374974 0.612224 0.214293 0.049 Uiso 1 1 calc R U . . .
C42 C 0.5543(3) 0.6590(3) 0.46290(16) 0.0421(8) Uani 1 1 d . . . . .
H42 H 0.498136 0.574710 0.447057 0.051 Uiso 1 1 calc R U . . .
C25 C 0.1952(3) 0.4348(3) 0.03437(16) 0.0387(8) Uani 1 1 d . . . . .
H25 H 0.134981 0.480765 0.018952 0.046 Uiso 1 1 calc R U . . .
C27 C 0.0790(3) 0.4264(3) 0.14008(17) 0.0423(9) Uani 1 1 d . . . . .
H27 H 0.088876 0.393535 0.184378 0.051 Uiso 1 1 calc R U . . .
C7 C -0.0785(3) -0.0660(3) 0.13837(16) 0.0505(9) Uani 1 1 d D U . . .
C10 C -0.1047(10) -0.1878(9) 0.1683(6) 0.035(2) Uani 0.556(12) 1 d D U P A 1
H10A H -0.024804 -0.215514 0.178204 0.052 Uiso 0.556(12) 1 calc R U P A 1
H10B H -0.160672 -0.253501 0.134829 0.052 Uiso 0.556(12) 1 calc R U P A 1
H10C H -0.145257 -0.172327 0.211236 0.052 Uiso 0.556(12) 1 calc R U P A 1
C20 C 0.1924(3) 0.9133(3) 0.4217(2) 0.0505(10) Uani 1 1 d . . . . .
H20A H 0.272698 0.913066 0.447890 0.076 Uiso 1 1 calc R U . . .
H20B H 0.160771 0.989884 0.439577 0.076 Uiso 1 1 calc R U . . .
H20C H 0.205479 0.911602 0.372692 0.076 Uiso 1 1 calc R U . . .
C45 C 0.5668(3) 0.1812(3) 0.29392(19) 0.0499(10) Uani 1 1 d . . . . .
H45A H 0.616133 0.172830 0.336631 0.060 Uiso 1 1 calc R U . . .
H45B H 0.609137 0.147827 0.253704 0.060 Uiso 1 1 calc R U . . .
C47 C 0.6838(3) 0.3984(3) 0.31508(19) 0.0513(10) Uani 1 1 d . . . . .
H47A H 0.719642 0.380731 0.359353 0.062 Uiso 1 1 calc R U . . .
H47B H 0.670179 0.486685 0.323096 0.062 Uiso 1 1 calc R U . . .
C46 C 0.4353(3) 0.1074(3) 0.29031(19) 0.0526(10) Uani 1 1 d . . . . .
H46A H 0.388307 0.112219 0.246762 0.079 Uiso 1 1 calc R U . . .
H46B H 0.392863 0.142669 0.329340 0.079 Uiso 1 1 calc R U . . .
H46C H 0.438633 0.018950 0.292472 0.079 Uiso 1 1 calc R U . . .
C32 C 0.4056(3) 0.0812(3) 0.08793(19) 0.0512(10) Uani 1 1 d . . . . .
H32A H 0.328608 0.069977 0.111862 0.077 Uiso 1 1 calc R U . . .
H32B H 0.465208 0.033296 0.105993 0.077 Uiso 1 1 calc R U . . .
H32C H 0.384129 0.050435 0.038219 0.077 Uiso 1 1 calc R U . . .
C44 C 0.6815(3) 0.6356(3) 0.49140(18) 0.0519(10) Uani 1 1 d . . . . .
H44A H 0.719789 0.588474 0.454342 0.078 Uiso 1 1 calc R U . . .
H44B H 0.668678 0.586516 0.528820 0.078 Uiso 1 1 calc R U . . .
H44C H 0.737590 0.716678 0.509340 0.078 Uiso 1 1 calc R U . . .
C40 C 0.5390(4) 0.5867(3) 0.16963(18) 0.0563(10) Uani 1 1 d . . . . .
H40A H 0.619380 0.639757 0.163783 0.085 Uiso 1 1 calc R U . . .
H40B H 0.496422 0.545442 0.124108 0.085 Uiso 1 1 calc R U . . .
H40C H 0.555029 0.522379 0.196839 0.085 Uiso 1 1 calc R U . . .
C18 C -0.0282(3) 0.8046(3) 0.3892(2) 0.0575(11) Uani 1 1 d . . . . .
H18A H -0.016126 0.800705 0.339961 0.086 Uiso 1 1 calc R U . . .
H18B H -0.054280 0.884249 0.407077 0.086 Uiso 1 1 calc R U . . .
H18C H -0.093641 0.733556 0.394896 0.086 Uiso 1 1 calc R U . . .
C31 C 0.5890(3) 0.2399(3) 0.0660(2) 0.0544(10) Uani 1 1 d . . . . .
H31A H 0.572149 0.207402 0.016219 0.082 Uiso 1 1 calc R U . . .
H31B H 0.648454 0.194584 0.086506 0.082 Uiso 1 1 calc R U . . .
H31C H 0.625618 0.330257 0.073445 0.082 Uiso 1 1 calc R U . . .
C41 C 0.4197(4) 0.7631(3) 0.16284(19) 0.0709(13) Uani 1 1 d . . . . .
H41A H 0.366822 0.815994 0.187813 0.106 Uiso 1 1 calc R U . . .
H41B H 0.372840 0.716975 0.119250 0.106 Uiso 1 1 calc R U . . .
H41C H 0.496825 0.816710 0.152999 0.106 Uiso 1 1 calc R U . . .
C19 C 0.0766(4) 0.8019(3) 0.50574(19) 0.0628(11) Uani 1 1 d . . . . .
H19A H 0.014672 0.727781 0.511216 0.094 Uiso 1 1 calc R U . . .
H19B H 0.045370 0.878880 0.523239 0.094 Uiso 1 1 calc R U . . .
H19C H 0.157073 0.801899 0.531856 0.094 Uiso 1 1 calc R U . . .
C43 C 0.4935(4) 0.7303(4) 0.52103(19) 0.0658(11) Uani 1 1 d . . . . .
H43A H 0.542240 0.816290 0.534864 0.099 Uiso 1 1 calc R U . . .
H43B H 0.492514 0.686370 0.560812 0.099 Uiso 1 1 calc R U . . .
H43C H 0.406620 0.733799 0.504701 0.099 Uiso 1 1 calc R U . . .
C28 C -0.0499(3) 0.3582(4) 0.1015(2) 0.0676(12) Uani 1 1 d . . . . .
H28A H -0.059000 0.383244 0.056044 0.101 Uiso 1 1 calc R U . . .
H28B H -0.118121 0.381355 0.128498 0.101 Uiso 1 1 calc R U . . .
H28C H -0.054462 0.266584 0.095566 0.101 Uiso 1 1 calc R U . . .
C48 C 0.7757(4) 0.3848(4) 0.2629(2) 0.0749(14) Uani 1 1 d . . . . .
H48A H 0.736666 0.391456 0.217546 0.112 Uiso 1 1 calc R U . . .
H48B H 0.800665 0.302273 0.260543 0.112 Uiso 1 1 calc R U . . .
H48C H 0.850514 0.451829 0.276131 0.112 Uiso 1 1 calc R U . . .
C29 C 0.0824(4) 0.5669(3) 0.1582(2) 0.0755(13) Uani 1 1 d . . . . .
H29A H 0.159991 0.606943 0.187935 0.113 Uiso 1 1 calc R U . . .
H29B H 0.008811 0.581863 0.182671 0.113 Uiso 1 1 calc R U . . .
H29C H 0.080781 0.603052 0.115670 0.113 Uiso 1 1 calc R U . . .
C8 C -0.0401(10) -0.0912(9) 0.0661(3) 0.076(2) Uani 0.556(12) 1 d D U P A 1
H8A H -0.028730 -0.012792 0.047027 0.115 Uiso 0.556(12) 1 calc R U P A 1
H8B H -0.106109 -0.154551 0.036985 0.115 Uiso 0.556(12) 1 calc R U P A 1
H8C H 0.039450 -0.122810 0.067065 0.115 Uiso 0.556(12) 1 calc R U P A 1
C9 C -0.2112(6) -0.0204(7) 0.1323(5) 0.063(2) Uani 0.556(12) 1 d D U P A 1
H9A H -0.242389 -0.007496 0.178121 0.095 Uiso 0.556(12) 1 calc R U P A 1
H9B H -0.272344 -0.084891 0.100785 0.095 Uiso 0.556(12) 1 calc R U P A 1
H9C H -0.200111 0.059101 0.114317 0.095 Uiso 0.556(12) 1 calc R U P A 1
C8A C 0.0122(9) -0.1247(9) 0.0866(5) 0.063(3) Uani 0.444(12) 1 d D U P A 2
H8AA H 0.058394 -0.057928 0.064958 0.094 Uiso 0.444(12) 1 calc R U P A 2
H8AB H -0.038607 -0.190077 0.050644 0.094 Uiso 0.444(12) 1 calc R U P A 2
H8AC H 0.072376 -0.162100 0.112275 0.094 Uiso 0.444(12) 1 calc R U P A 2
C9A C -0.1751(11) -0.0185(9) 0.0982(6) 0.075(3) Uani 0.444(12) 1 d D U P A 2
H9AA H -0.228176 0.022025 0.129932 0.112 Uiso 0.444(12) 1 calc R U P A 2
H9AB H -0.227873 -0.089241 0.066220 0.112 Uiso 0.444(12) 1 calc R U P A 2
H9AC H -0.133214 0.043067 0.071875 0.112 Uiso 0.444(12) 1 calc R U P A 2
C10A C -0.1341(14) -0.1739(12) 0.1747(8) 0.041(3) Uani 0.444(12) 1 d D U P A 2
H10D H -0.065938 -0.199530 0.201213 0.062 Uiso 0.444(12) 1 calc R U P A 2
H10E H -0.177666 -0.245875 0.140015 0.062 Uiso 0.444(12) 1 calc R U P A 2
H10F H -0.194336 -0.145556 0.206003 0.062 Uiso 0.444(12) 1 calc R U P A 2

loop_
_atom_site_aniso_label
_atom_site_aniso_U_11
_atom_site_aniso_U_22
_atom_site_aniso_U_33
_atom_site_aniso_U_23
_atom_site_aniso_U_13
_atom_site_aniso_U_12
Mg1 0.0269(5) 0.0272(5) 0.0284(6) 0.0028(4) -0.0006(4) 0.0058(4)
O1 0.0314(11) 0.0227(9) 0.0277(11) 0.0037(7) 0.0005(9) 0.0042(7)
O2 0.0357(12) 0.0415(11) 0.0407(13) 0.0028(9) -0.0031(11) 0.0152(9)
N1 0.0289(13) 0.0269(11) 0.0242(13) 0.0065(9) 0.0013(11) 0.0024(9)
N2 0.0266(13) 0.0247(11) 0.0296(13) 0.0041(9) 0.0011(11) 0.0047(9)
C11 0.0282(15) 0.0244(13) 0.0234(15) 0.0050(11) -0.0002(13) 0.0049(10)
C2 0.0292(15) 0.0224(13) 0.0297(16) 0.0093(11) 0.0014(13) 0.0072(11)
C12 0.0270(15) 0.0273(13) 0.0210(14) 0.0049(11) -0.0024(13) 0.0043(10)
C1 0.0313(16) 0.0218(12) 0.0270(16) 0.0046(11) -0.0028(13) 0.0022(11)
C3 0.0326(16) 0.0271(13) 0.0281(16) 0.0083(11) -0.0012(14) 0.0015(11)
C13 0.0268(15) 0.0258(13) 0.0313(17) 0.0035(11) 0.0001(14) 0.0033(10)
C33 0.0259(15) 0.0258(13) 0.0296(16) 0.0021(11) -0.0004(13) 0.0056(11)
C22 0.0295(15) 0.0239(13) 0.0291(16) 0.0038(11) -0.0017(14) -0.0027(10)
C21 0.0276(15) 0.0227(12) 0.0281(16) 0.0067(11) -0.0023(13) -0.0012(10)
C14 0.0305(16) 0.0314(14) 0.0290(16) 0.0018(12) -0.0013(14) 0.0077(11)
C16 0.0291(16) 0.0329(15) 0.0346(17) 0.0064(12) 0.0000(15) -0.0001(11)
C6 0.0432(18) 0.0306(14) 0.0282(16) 0.0100(12) 0.0065(14) 0.0005(12)
C36 0.0310(16) 0.0276(14) 0.051(2) 0.0063(13) 0.0002(16) 0.0018(11)
C15 0.0249(15) 0.0373(15) 0.0397(18) 0.0042(13) 0.0041(14) 0.0045(11)
C38 0.0327(16) 0.0277(14) 0.0323(17) 0.0052(12) 0.0023(14) 0.0069(11)
C26 0.0309(16) 0.0276(14) 0.0367(17) 0.0122(12) -0.0008(14) 0.0029(11)
C34 0.0260(16) 0.0375(15) 0.0308(17) 0.0046(12) 0.0004(14) 0.0047(12)
C23 0.0393(18) 0.0361(15) 0.0302(17) 0.0024(13) 0.0064(15) -0.0020(13)
C35 0.0319(16) 0.0322(14) 0.0372(18) 0.0004(13) -0.0040(15) 0.0008(12)
C37 0.0353(17) 0.0305(14) 0.0427(19) 0.0111(13) 0.0033(15) 0.0037(12)
C17 0.0369(18) 0.0358(16) 0.0430(19) 0.0031(13) 0.0047(16) 0.0124(13)
C4 0.0410(18) 0.0297(14) 0.0333(17) 0.0088(12) 0.0002(15) 0.0000(12)
C30 0.0304(16) 0.0403(16) 0.0322(17) 0.0044(13) 0.0066(14) 0.0098(12)
C5 0.0457(19) 0.0312(15) 0.0408(19) 0.0128(13) 0.0083(16) -0.0087(12)
C24 0.051(2) 0.0361(16) 0.0298(17) 0.0137(13) -0.0035(17) -0.0041(14)
C39 0.051(2) 0.0358(15) 0.0305(17) 0.0109(13) -0.0014(16) -0.0055(13)
C42 0.0390(19) 0.0503(18) 0.0299(18) 0.0069(14) -0.0050(16) -0.0081(14)
C25 0.0414(19) 0.0374(16) 0.0395(19) 0.0165(13) -0.0011(17) 0.0064(13)
C27 0.0414(19) 0.0464(17) 0.048(2) 0.0200(15) 0.0055(17) 0.0207(14)
C7 0.062(2) 0.0381(16) 0.0401(18) 0.0073(14) -0.0071(17) -0.0178(14)
C10 0.034(4) 0.023(3) 0.046(4) -0.001(3) 0.009(3) 0.003(3)
C20 0.046(2) 0.0289(16) 0.075(3) -0.0003(15) 0.0095(19) 0.0113(13)
C45 0.049(2) 0.0469(19) 0.060(2) 0.0091(16) 0.0020(19) 0.0260(16)
C47 0.0360(19) 0.061(2) 0.052(2) 0.0008(17) -0.0091(18) 0.0105(15)
C46 0.061(2) 0.0419(18) 0.057(2) 0.0068(16) -0.008(2) 0.0223(16)
C32 0.054(2) 0.0392(17) 0.064(2) 0.0122(16) 0.0052(19) 0.0155(15)
C44 0.053(2) 0.058(2) 0.042(2) 0.0214(16) -0.0110(18) -0.0032(16)
C40 0.068(3) 0.0475(19) 0.042(2) -0.0052(16) 0.013(2) -0.0118(16)
C18 0.041(2) 0.0483(19) 0.086(3) 0.0107(18) -0.002(2) 0.0192(15)
C31 0.041(2) 0.053(2) 0.073(3) 0.0125(18) 0.0126(19) 0.0136(15)
C41 0.098(3) 0.057(2) 0.048(2) 0.0245(17) -0.027(2) -0.014(2)
C19 0.090(3) 0.052(2) 0.050(2) -0.0001(17) 0.018(2) 0.027(2)
C43 0.058(2) 0.103(3) 0.036(2) 0.015(2) 0.008(2) 0.009(2)
C28 0.045(2) 0.089(3) 0.077(3) 0.032(2) 0.008(2) 0.015(2)
C48 0.041(2) 0.103(3) 0.075(3) 0.003(2) 0.003(2) 0.011(2)
C29 0.074(3) 0.054(2) 0.111(4) 0.019(2) 0.037(3) 0.031(2)
C8 0.098(5) 0.069(4) 0.035(4) -0.001(3) -0.011(4) -0.043(4)
C9 0.079(5) 0.046(3) 0.056(5) 0.030(4) -0.035(4) -0.015(3)
C8A 0.092(6) 0.048(4) 0.026(4) -0.003(3) -0.004(4) -0.035(4)
C9A 0.098(5) 0.060(4) 0.052(5) 0.021(4) -0.042(4) -0.015(4)
C10A 0.041(6) 0.037(4) 0.042(5) -0.005(4) 0.009(4) 0.005(4)

loop_
_atom_type_symbol
_atom_type_description
_atom_type_scat_dispersion_real
_atom_type_scat_dispersion_imag
_atom_type_scat_source
C C 0.0033 0.0016 'International Tables Vol C Tables 4.2.6.8 and 6.1.1.4'
H H 0.0000 0.0000 'International Tables Vol C Tables 4.2.6.8 and 6.1.1.4'
Mg Mg 0.0486 0.0363 'International Tables Vol C Tables 4.2.6.8 and 6.1.1.4'
N N 0.0061 0.0033 'International Tables Vol C Tables 4.2.6.8 and 6.1.1.4'
O O 0.0106 0.0060 'International Tables Vol C Tables 4.2.6.8 and 6.1.1.4'

loop_
_geom_angle_atom_site_label_1
_geom_angle_atom_site_label_2
_geom_angle_atom_site_label_3
_geom_angle
_geom_angle_site_symmetry_1
_geom_angle_site_symmetry_3
_geom_angle_publ_flag
O1 Mg1 C11 29.33(7) . . ?
O1 Mg1 C2 56.99(8) . . ?
O1 Mg1 C12 57.72(8) . . ?
O1 Mg1 C1 28.76(7) . . ?
O2 Mg1 O1 116.28(9) . . ?
O2 Mg1 C11 133.16(9) . . ?
O2 Mg1 C2 120.87(8) . . ?
O2 Mg1 C12 130.03(8) . . ?
O2 Mg1 C1 118.26(9) . . ?
N1 Mg1 O1 82.87(9) . . ?
N1 Mg1 O2 121.82(9) . . ?
N1 Mg1 C11 91.10(9) . . ?
N1 Mg1 C2 27.77(9) . . ?
N1 Mg1 C12 107.14(8) . . ?
N1 Mg1 C1 56.25(9) . . ?
N2 Mg1 O1 84.37(9) . . ?
N2 Mg1 O2 111.06(8) . . ?
N2 Mg1 N1 125.79(9) . . ?
N2 Mg1 C11 57.48(9) . . ?
N2 Mg1 C2 124.56(9) . . ?
N2 Mg1 C12 28.80(9) . . ?
N2 Mg1 C1 108.62(10) . . ?
C11 Mg1 C1 51.23(7) . . ?
C2 Mg1 C11 72.87(8) . . ?
C2 Mg1 C1 28.94(8) . . ?
C12 Mg1 C11 29.18(8) . . ?
C12 Mg1 C2 97.43(8) . . ?
C12 Mg1 C1 79.93(8) . . ?
C11 O1 Mg1 105.69(16) . . ?
C1 O1 Mg1 107.01(17) . . ?
C1 O1 C11 117.41(17) . . ?
C45 O2 Mg1 125.83(17) . . ?
C45 O2 C47 113.7(2) . . ?
C47 O2 Mg1 120.44(16) . . ?
C2 N1 Mg1 109.76(17) . . ?
C2 N1 C21 119.9(2) . . ?
C21 N1 Mg1 129.90(18) . . ?
C12 N2 Mg1 108.02(16) . . ?
C12 N2 C33 116.2(2) . . ?
C33 N2 Mg1 134.4(2) . . ?
O1 C11 Mg1 44.98(12) . . ?
C12 C11 Mg1 72.65(17) . . ?
C12 C11 O1 115.5(2) . . ?
C16 C11 Mg1 162.42(18) . . ?
C16 C11 O1 122.1(2) . . ?
C16 C11 C12 122.3(2) . . ?
N1 C2 Mg1 42.47(11) . . ?
N1 C2 C1 118.7(2) . . ?
N1 C2 C3 125.7(3) . . ?
C1 C2 Mg1 77.49(15) . . ?
C1 C2 C3 115.6(3) . . ?
C3 C2 Mg1 161.4(2) . . ?
N2 C12 Mg1 43.17(11) . . ?
N2 C12 C11 119.9(2) . . ?
N2 C12 C13 124.3(2) . . ?
C11 C12 Mg1 78.16(15) . . ?
C11 C12 C13 115.7(3) . . ?
C13 C12 Mg1 161.8(2) . . ?
O1 C1 Mg1 44.24(12) . . ?
C2 C1 Mg1 73.57(17) . . ?
C2 C1 O1 115.9(3) . . ?
C6 C1 Mg1 156.84(18) . . ?
C6 C1 O1 121.0(3) . . ?
C6 C1 C2 122.9(2) . . ?
C2 C3 H3 118.6 . . ?
C4 C3 C2 122.8(3) . . ?
C4 C3 H3 118.6 . . ?
C12 C13 H13 118.3 . . ?
C14 C13 C12 123.3(3) . . ?
C14 C13 H13 118.3 . . ?
C38 C33 N2 120.1(2) . . ?
C38 C33 C34 119.5(3) . . ?
C34 C33 N2 120.5(3) . . ?
C21 C22 C30 120.1(3) . . ?
C23 C22 C21 119.3(2) . . ?
C23 C22 C30 120.7(3) . . ?
N1 C21 C26 120.3(3) . . ?
C22 C21 N1 120.4(2) . . ?
C22 C21 C26 119.1(3) . . ?
C13 C14 C15 118.1(2) . . ?
C13 C14 C17 121.8(3) . . ?
C15 C14 C17 120.1(3) . . ?
C11 C16 H16 119.9 . . ?
C11 C16 C15 120.2(3) . . ?
C15 C16 H16 119.9 . . ?
C1 C6 H6 120.2 . . ?
C1 C6 C5 119.7(3) . . ?
C5 C6 H6 120.2 . . ?
C35 C36 H36 120.5 . . ?
C35 C36 C37 119.0(3) . . ?
C37 C36 H36 120.5 . . ?
C14 C15 H15 119.8 . . ?
C16 C15 C14 120.4(3) . . ?
C16 C15 H15 119.8 . . ?
C33 C38 C39 119.6(2) . . ?
C37 C38 C33 119.5(2) . . ?
C37 C38 C39 120.8(3) . . ?
C21 C26 C27 122.4(3) . . ?
C25 C26 C21 118.7(3) . . ?
C25 C26 C27 118.9(2) . . ?
C33 C34 C42 121.7(3) . . ?
C35 C34 C33 118.4(3) . . ?
C35 C34 C42 119.9(2) . . ?
C22 C23 H23 119.3 . . ?
C24 C23 C22 121.4(3) . . ?
C24 C23 H23 119.3 . . ?
C36 C35 C34 122.2(2) . . ?
C36 C35 H35 118.9 . . ?
C34 C35 H35 118.9 . . ?
C36 C37 H37 119.3 . . ?
C38 C37 C36 121.4(3) . . ?
C38 C37 H37 119.3 . . ?
C20 C17 C14 112.9(3) . . ?
C20 C17 C18 107.2(3) . . ?
C20 C17 C19 108.7(3) . . ?
C18 C17 C14 109.5(2) . . ?
C19 C17 C14 109.1(2) . . ?
C19 C17 C18 109.3(3) . . ?
C3 C4 C5 118.9(2) . . ?
C3 C4 C7 120.2(3) . . ?
C5 C4 C7 120.9(3) . . ?
C22 C30 H30 107.0 . . ?
C32 C30 C22 110.8(2) . . ?
C32 C30 H30 107.0 . . ?
C32 C30 C31 110.5(2) . . ?
C31 C30 C22 114.0(3) . . ?
C31 C30 H30 107.0 . . ?
C6 C5 C4 120.0(3) . . ?
C6 C5 H5 120.0 . . ?
C4 C5 H5 120.0 . . ?
C23 C24 H24 120.3 . . ?
C25 C24 C23 119.4(3) . . ?
C25 C24 H24 120.3 . . ?
C38 C39 H39 107.9 . . ?
C38 C39 C40 109.1(2) . . ?
C38 C39 C41 113.6(2) . . ?
C40 C39 H39 107.9 . . ?
C40 C39 C41 110.3(3) . . ?
C41 C39 H39 107.9 . . ?
C34 C42 H42 107.5 . . ?
C34 C42 C44 111.8(3) . . ?
C34 C42 C43 112.9(3) . . ?
C44 C42 H42 107.5 . . ?
C44 C42 C43 109.4(2) . . ?
C43 C42 H42 107.5 . . ?
C26 C25 H25 119.0 . . ?
C24 C25 C26 122.0(3) . . ?
C24 C25 H25 119.0 . . ?
C26 C27 H27 107.7 . . ?
C26 C27 C28 110.1(3) . . ?
C28 C27 H27 107.7 . . ?
C29 C27 C26 112.7(3) . . ?
C29 C27 H27 107.7 . . ?
C29 C27 C28 110.7(3) . . ?
C4 C7 C9 105.3(4) . . ?
C4 C7 C8A 105.1(4) . . ?
C10 C7 C4 111.2(5) . . ?
C10 C7 C9 105.6(4) . . ?
C8 C7 C4 116.3(4) . . ?
C8 C7 C10 111.0(5) . . ?
C8 C7 C9 106.6(4) . . ?
C9A C7 C4 112.6(4) . . ?
C9A C7 C8A 109.0(4) . . ?
C9A C7 C10A 113.4(6) . . ?
C10A C7 C4 111.1(7) . . ?
C10A C7 C8A 105.0(5) . . ?
C7 C10 H10A 109.5 . . ?
C7 C10 H10B 109.5 . . ?
C7 C10 H10C 109.5 . . ?
H10A C10 H10B 109.5 . . ?
H10A C10 H10C 109.5 . . ?
H10B C10 H10C 109.5 . . ?
C17 C20 H20A 109.5 . . ?
C17 C20 H20B 109.5 . . ?
C17 C20 H20C 109.5 . . ?
H20A C20 H20B 109.5 . . ?
H20A C20 H20C 109.5 . . ?
H20B C20 H20C 109.5 . . ?
O2 C45 H45A 109.8 . . ?
O2 C45 H45B 109.8 . . ?
O2 C45 C46 109.4(2) . . ?
H45A C45 H45B 108.2 . . ?
C46 C45 H45A 109.8 . . ?
C46 C45 H45B 109.8 . . ?
O2 C47 H47A 109.1 . . ?
O2 C47 H47B 109.1 . . ?
O2 C47 C48 112.6(3) . . ?
H47A C47 H47B 107.8 . . ?
C48 C47 H47A 109.1 . . ?
C48 C47 H47B 109.1 . . ?
C45 C46 H46A 109.5 . . ?
C45 C46 H46B 109.5 . . ?
C45 C46 H46C 109.5 . . ?
H46A C46 H46B 109.5 . . ?
H46A C46 H46C 109.5 . . ?
H46B C46 H46C 109.5 . . ?
C30 C32 H32A 109.5 . . ?
C30 C32 H32B 109.5 . . ?
C30 C32 H32C 109.5 . . ?
H32A C32 H32B 109.5 . . ?
H32A C32 H32C 109.5 . . ?
H32B C32 H32C 109.5 . . ?
C42 C44 H44A 109.5 . . ?
C42 C44 H44B 109.5 . . ?
C42 C44 H44C 109.5 . . ?
H44A C44 H44B 109.5 . . ?
H44A C44 H44C 109.5 . . ?
H44B C44 H44C 109.5 . . ?
C39 C40 H40A 109.5 . . ?
C39 C40 H40B 109.5 . . ?
C39 C40 H40C 109.5 . . ?
H40A C40 H40B 109.5 . . ?
H40A C40 H40C 109.5 . . ?
H40B C40 H40C 109.5 . . ?
C17 C18 H18A 109.5 . . ?
C17 C18 H18B 109.5 . . ?
C17 C18 H18C 109.5 . . ?
H18A C18 H18B 109.5 . . ?
H18A C18 H18C 109.5 . . ?
H18B C18 H18C 109.5 . . ?
C30 C31 H31A 109.5 . . ?
C30 C31 H31B 109.5 . . ?
C30 C31 H31C 109.5 . . ?
H31A C31 H31B 109.5 . . ?
H31A C31 H31C 109.5 . . ?
H31B C31 H31C 109.5 . . ?
C39 C41 H41A 109.5 . . ?
C39 C41 H41B 109.5 . . ?
C39 C41 H41C 109.5 . . ?
H41A C41 H41B 109.5 . . ?
H41A C41 H41C 109.5 . . ?
H41B C41 H41C 109.5 . . ?
C17 C19 H19A 109.5 . . ?
C17 C19 H19B 109.5 . . ?
C17 C19 H19C 109.5 . . ?
H19A C19 H19B 109.5 . . ?
H19A C19 H19C 109.5 . . ?
H19B C19 H19C 109.5 . . ?
C42 C43 H43A 109.5 . . ?
C42 C43 H43B 109.5 . . ?
C42 C43 H43C 109.5 . . ?
H43A C43 H43B 109.5 . . ?
H43A C43 H43C 109.5 . . ?
H43B C43 H43C 109.5 . . ?
C27 C28 H28A 109.5 . . ?
C27 C28 H28B 109.5 . . ?
C27 C28 H28C 109.5 . . ?
H28A C28 H28B 109.5 . . ?
H28A C28 H28C 109.5 . . ?
H28B C28 H28C 109.5 . . ?
C47 C48 H48A 109.5 . . ?
C47 C48 H48B 109.5 . . ?
C47 C48 H48C 109.5 . . ?
H48A C48 H48B 109.5 . . ?
H48A C48 H48C 109.5 . . ?
H48B C48 H48C 109.5 . . ?
C27 C29 H29A 109.5 . . ?
C27 C29 H29B 109.5 . . ?
C27 C29 H29C 109.5 . . ?
H29A C29 H29B 109.5 . . ?
H29A C29 H29C 109.5 . . ?
H29B C29 H29C 109.5 . . ?
C7 C8 H8A 109.5 . . ?
C7 C8 H8B 109.5 . . ?
C7 C8 H8C 109.5 . . ?
H8A C8 H8B 109.5 . . ?
H8A C8 H8C 109.5 . . ?
H8B C8 H8C 109.5 . . ?
C7 C9 H9A 109.5 . . ?
C7 C9 H9B 109.5 . . ?
C7 C9 H9C 109.5 . . ?
H9A C9 H9B 109.5 . . ?
H9A C9 H9C 109.5 . . ?
H9B C9 H9C 109.5 . . ?
C7 C8A H8AA 109.5 . . ?
C7 C8A H8AB 109.5 . . ?
C7 C8A H8AC 109.5 . . ?
H8AA C8A H8AB 109.5 . . ?
H8AA C8A H8AC 109.5 . . ?
H8AB C8A H8AC 109.5 . . ?
C7 C9A H9AA 109.5 . . ?
C7 C9A H9AB 109.5 . . ?
C7 C9A H9AC 109.5 . . ?
H9AA C9A H9AB 109.5 . . ?
H9AA C9A H9AC 109.5 . . ?
H9AB C9A H9AC 109.5 . . ?
C7 C10A H10D 109.5 . . ?
C7 C10A H10E 109.5 . . ?
C7 C10A H10F 109.5 . . ?
H10D C10A H10E 109.5 . . ?
H10D C10A H10F 109.5 . . ?
H10E C10A H10F 109.5 . . ?

loop_
_geom_bond_atom_site_label_1
_geom_bond_atom_site_label_2
_geom_bond_distance
_geom_bond_site_symmetry_2
_geom_bond_publ_flag
Mg1 O1 2.070(2) . ?
Mg1 O2 2.0148(18) . ?
Mg1 N1 2.000(2) . ?
Mg1 N2 1.978(2) . ?
Mg1 C11 2.819(3) . ?
Mg1 C2 2.787(3) . ?
Mg1 C12 2.749(3) . ?
Mg1 C1 2.837(3) . ?
O1 C11 1.434(3) . ?
O1 C1 1.427(3) . ?
O2 C45 1.452(3) . ?
O2 C47 1.464(4) . ?
N1 C2 1.380(4) . ?
N1 C21 1.420(4) . ?
N2 C12 1.393(4) . ?
N2 C33 1.420(3) . ?
C11 C12 1.404(4) . ?
C11 C16 1.374(4) . ?
C2 C1 1.406(4) . ?
C2 C3 1.414(3) . ?
C12 C13 1.408(3) . ?
C1 C6 1.369(4) . ?
C3 H3 0.9500 . ?
C3 C4 1.383(4) . ?
C13 H13 0.9500 . ?
C13 C14 1.391(4) . ?
C33 C38 1.413(4) . ?
C33 C34 1.419(3) . ?
C22 C21 1.409(4) . ?
C22 C23 1.386(4) . ?
C22 C30 1.529(3) . ?
C21 C26 1.422(3) . ?
C14 C15 1.395(4) . ?
C14 C17 1.533(4) . ?
C16 H16 0.9500 . ?
C16 C15 1.389(4) . ?
C6 H6 0.9500 . ?
C6 C5 1.397(4) . ?
C36 H36 0.9500 . ?
C36 C35 1.373(5) . ?
C36 C37 1.392(4) . ?
C15 H15 0.9500 . ?
C38 C37 1.382(4) . ?
C38 C39 1.524(4) . ?
C26 C25 1.385(4) . ?
C26 C27 1.520(4) . ?
C34 C35 1.396(4) . ?
C34 C42 1.506(4) . ?
C23 H23 0.9500 . ?
C23 C24 1.382(4) . ?
C35 H35 0.9500 . ?
C37 H37 0.9500 . ?
C17 C20 1.526(5) . ?
C17 C18 1.531(4) . ?
C17 C19 1.528(5) . ?
C4 C5 1.397(4) . ?
C4 C7 1.539(3) . ?
C30 H30 1.0000 . ?
C30 C32 1.521(4) . ?
C30 C31 1.524(5) . ?
C5 H5 0.9500 . ?
C24 H24 0.9500 . ?
C24 C25 1.367(5) . ?
C39 H39 1.0000 . ?
C39 C40 1.530(5) . ?
C39 C41 1.532(4) . ?
C42 H42 1.0000 . ?
C42 C44 1.527(4) . ?
C42 C43 1.528(5) . ?
C25 H25 0.9500 . ?
C27 H27 1.0000 . ?
C27 C28 1.544(4) . ?
C27 C29 1.512(4) . ?
C7 C10 1.527(6) . ?
C7 C8 1.504(5) . ?
C7 C9 1.599(6) . ?
C7 C8A 1.596(6) . ?
C7 C9A 1.480(6) . ?
C7 C10A 1.527(6) . ?
C10 H10A 0.9800 . ?
C10 H10B 0.9800 . ?
C10 H10C 0.9800 . ?
C20 H20A 0.9800 . ?
C20 H20B 0.9800 . ?
C20 H20C 0.9800 . ?
C45 H45A 0.9900 . ?
C45 H45B 0.9900 . ?
C45 C46 1.496(5) . ?
C47 H47A 0.9900 . ?
C47 H47B 0.9900 . ?
C47 C48 1.481(5) . ?
C46 H46A 0.9800 . ?
C46 H46B 0.9800 . ?
C46 H46C 0.9800 . ?
C32 H32A 0.9800 . ?
C32 H32B 0.9800 . ?
C32 H32C 0.9800 . ?
C44 H44A 0.9800 . ?
C44 H44B 0.9800 . ?
C44 H44C 0.9800 . ?
C40 H40A 0.9800 . ?
C40 H40B 0.9800 . ?
C40 H40C 0.9800 . ?
C18 H18A 0.9800 . ?
C18 H18B 0.9800 . ?
C18 H18C 0.9800 . ?
C31 H31A 0.9800 . ?
C31 H31B 0.9800 . ?
C31 H31C 0.9800 . ?
C41 H41A 0.9800 . ?
C41 H41B 0.9800 . ?
C41 H41C 0.9800 . ?
C19 H19A 0.9800 . ?
C19 H19B 0.9800 . ?
C19 H19C 0.9800 . ?
C43 H43A 0.9800 . ?
C43 H43B 0.9800 . ?
C43 H43C 0.9800 . ?
C28 H28A 0.9800 . ?
C28 H28B 0.9800 . ?
C28 H28C 0.9800 . ?
C48 H48A 0.9800 . ?
C48 H48B 0.9800 . ?
C48 H48C 0.9800 . ?
C29 H29A 0.9800 . ?
C29 H29B 0.9800 . ?
C29 H29C 0.9800 . ?
C8 H8A 0.9800 . ?
C8 H8B 0.9800 . ?
C8 H8C 0.9800 . ?
C9 H9A 0.9800 . ?
C9 H9B 0.9800 . ?
C9 H9C 0.9800 . ?
C8A H8AA 0.9800 . ?
C8A H8AB 0.9800 . ?
C8A H8AC 0.9800 . ?
C9A H9AA 0.9800 . ?
C9A H9AB 0.9800 . ?
C9A H9AC 0.9800 . ?
C10A H10D 0.9800 . ?
C10A H10E 0.9800 . ?
C10A H10F 0.9800 . ?

loop_
_geom_torsion_atom_site_label_1
_geom_torsion_atom_site_label_2
_geom_torsion_atom_site_label_3
_geom_torsion_atom_site_label_4
_geom_torsion
_geom_torsion_site_symmetry_1
_geom_torsion_site_symmetry_2
_geom_torsion_site_symmetry_3
_geom_torsion_site_symmetry_4
_geom_torsion_publ_flag
Mg1 O1 C11 C12 -19.1(2) . . . . ?
Mg1 O1 C11 C16 164.6(2) . . . . ?
Mg1 O1 C1 C2 -18.3(2) . . . . ?
Mg1 O1 C1 C6 157.0(2) . . . . ?
Mg1 O2 C45 C46 -12.1(4) . . . . ?
Mg1 O2 C47 C48 -112.4(3) . . . . ?
Mg1 N1 C2 C1 15.5(3) . . . . ?
Mg1 N1 C2 C3 -160.74(19) . . . . ?
Mg1 N1 C21 C22 68.2(3) . . . . ?
Mg1 N1 C21 C26 -106.1(3) . . . . ?
Mg1 N2 C12 C11 16.3(3) . . . . ?
Mg1 N2 C12 C13 -162.5(2) . . . . ?
Mg1 N2 C33 C38 61.9(3) . . . . ?
Mg1 N2 C33 C34 -117.8(3) . . . . ?
Mg1 C11 C12 N2 -11.35(19) . . . . ?
Mg1 C11 C12 C13 167.6(2) . . . . ?
Mg1 C11 C16 C15 -144.6(5) . . . . ?
Mg1 C2 C1 O1 13.22(16) . . . . ?
Mg1 C2 C1 C6 -162.0(3) . . . . ?
Mg1 C2 C3 C4 128.9(6) . . . . ?
Mg1 C12 C13 C14 139.3(5) . . . . ?
Mg1 C1 C6 C5 -134.2(4) . . . . ?
O1 C11 C12 Mg1 14.04(17) . . . . ?
O1 C11 C12 N2 2.7(3) . . . . ?
O1 C11 C12 C13 -178.4(2) . . . . ?
O1 C11 C16 C15 177.0(2) . . . . ?
O1 C1 C6 C5 -178.2(2) . . . . ?
N1 C2 C1 Mg1 -10.67(18) . . . . ?
N1 C2 C1 O1 2.5(3) . . . . ?
N1 C2 C1 C6 -172.6(2) . . . . ?
N1 C2 C3 C4 173.3(2) . . . . ?
N1 C21 C26 C25 170.5(2) . . . . ?
N1 C21 C26 C27 -7.9(4) . . . . ?
N2 C12 C13 C14 -179.4(2) . . . . ?
N2 C33 C38 C37 -179.8(2) . . . . ?
N2 C33 C38 C39 -2.9(4) . . . . ?
N2 C33 C34 C35 -179.0(2) . . . . ?
N2 C33 C34 C42 3.3(4) . . . . ?
C11 O1 C1 Mg1 118.5(2) . . . . ?
C11 O1 C1 C2 100.2(3) . . . . ?
C11 O1 C1 C6 -84.5(3) . . . . ?
C11 C12 C13 C14 1.7(4) . . . . ?
C11 C16 C15 C14 0.6(4) . . . . ?
C2 N1 C21 C22 -120.3(3) . . . . ?
C2 N1 C21 C26 65.5(3) . . . . ?
C2 C1 C6 C5 -3.3(4) . . . . ?
C2 C3 C4 C5 1.4(4) . . . . ?
C2 C3 C4 C7 -178.9(2) . . . . ?
C12 N2 C33 C38 -102.6(3) . . . . ?
C12 N2 C33 C34 77.7(3) . . . . ?
C12 C11 C16 C15 1.0(4) . . . . ?
C12 C13 C14 C15 -0.2(4) . . . . ?
C12 C13 C14 C17 179.4(2) . . . . ?
C1 O1 C11 Mg1 -119.2(2) . . . . ?
C1 O1 C11 C12 -138.3(2) . . . . ?
C1 O1 C11 C16 45.4(3) . . . . ?
C1 C2 C3 C4 -3.1(4) . . . . ?
C1 C6 C5 C4 1.4(4) . . . . ?
C3 C2 C1 Mg1 166.0(2) . . . . ?
C3 C2 C1 O1 179.19(19) . . . . ?
C3 C2 C1 C6 4.0(4) . . . . ?
C3 C4 C5 C6 -0.5(4) . . . . ?
C3 C4 C7 C10 143.5(5) . . . . ?
C3 C4 C7 C8 15.1(6) . . . . ?
C3 C4 C7 C9 -102.6(4) . . . . ?
C3 C4 C7 C8A 46.4(5) . . . . ?
C3 C4 C7 C9A -72.1(7) . . . . ?
C3 C4 C7 C10A 159.4(6) . . . . ?
C13 C14 C15 C16 -1.0(4) . . . . ?
C13 C14 C17 C20 4.7(4) . . . . ?
C13 C14 C17 C18 124.1(3) . . . . ?
C13 C14 C17 C19 -116.3(3) . . . . ?
C33 N2 C12 Mg1 168.4(3) . . . . ?
C33 N2 C12 C11 -175.3(2) . . . . ?
C33 N2 C12 C13 5.9(3) . . . . ?
C33 C38 C37 C36 -1.2(4) . . . . ?
C33 C38 C39 C40 -90.1(3) . . . . ?
C33 C38 C39 C41 146.4(3) . . . . ?
C33 C34 C35 C36 -1.3(4) . . . . ?
C33 C34 C42 C44 120.6(3) . . . . ?
C33 C34 C42 C43 -115.4(3) . . . . ?
C22 C21 C26 C25 -3.8(4) . . . . ?
C22 C21 C26 C27 177.8(2) . . . . ?
C22 C23 C24 C25 -1.7(4) . . . . ?
C21 N1 C2 Mg1 -173.1(3) . . . . ?
C21 N1 C2 C1 -157.6(2) . . . . ?
C21 N1 C2 C3 26.1(3) . . . . ?
C21 C22 C23 C24 -0.6(4) . . . . ?
C21 C22 C30 C32 78.3(3) . . . . ?
C21 C22 C30 C31 -156.3(2) . . . . ?
C21 C26 C25 C24 1.6(4) . . . . ?
C21 C26 C27 C28 -116.6(3) . . . . ?
C21 C26 C27 C29 119.2(3) . . . . ?
C16 C11 C12 Mg1 -169.7(2) . . . . ?
C16 C11 C12 N2 179.0(2) . . . . ?
C16 C11 C12 C13 -2.1(4) . . . . ?
C15 C14 C17 C20 -175.8(3) . . . . ?
C15 C14 C17 C18 -56.4(4) . . . . ?
C15 C14 C17 C19 63.2(3) . . . . ?
C38 C33 C34 C35 1.3(4) . . . . ?
C38 C33 C34 C42 -176.4(3) . . . . ?
C34 C33 C38 C37 -0.1(4) . . . . ?
C34 C33 C38 C39 176.8(2) . . . . ?
C23 C22 C21 N1 -171.0(2) . . . . ?
C23 C22 C21 C26 3.3(4) . . . . ?
C23 C22 C30 C32 -100.8(3) . . . . ?
C23 C22 C30 C31 24.6(3) . . . . ?
C23 C24 C25 C26 1.2(4) . . . . ?
C35 C36 C37 C38 1.3(4) . . . . ?
C35 C34 C42 C44 -57.0(4) . . . . ?
C35 C34 C42 C43 66.9(4) . . . . ?
C37 C36 C35 C34 0.0(4) . . . . ?
C37 C38 C39 C40 86.9(3) . . . . ?
C37 C38 C39 C41 -36.6(4) . . . . ?
C17 C14 C15 C16 179.4(2) . . . . ?
C30 C22 C21 N1 9.9(3) . . . . ?
C30 C22 C21 C26 -175.8(2) . . . . ?
C30 C22 C23 C24 178.5(2) . . . . ?
C5 C4 C7 C10 -36.9(6) . . . . ?
C5 C4 C7 C8 -165.3(6) . . . . ?
C5 C4 C7 C9 77.0(5) . . . . ?
C5 C4 C7 C8A -134.0(5) . . . . ?
C5 C4 C7 C9A 107.5(7) . . . . ?
C5 C4 C7 C10A -21.0(6) . . . . ?
C39 C38 C37 C36 -178.1(2) . . . . ?
C42 C34 C35 C36 176.5(3) . . . . ?
C25 C26 C27 C28 64.9(3) . . . . ?
C25 C26 C27 C29 -59.2(4) . . . . ?
C27 C26 C25 C24 -180.0(3) . . . . ?
C7 C4 C5 C6 179.9(3) . . . . ?
C45 O2 C47 C48 70.3(4) . . . . ?
C47 O2 C45 C46 165.0(3) . . . . ?
